data_7710025
loop_
_publ_author_name
'Jiajaroen, Suwadee'
'Dungkeaw, Winya'
'Kielar, Filip'
'Sukwattanasinitt, Mongkol'
'Sahasithiwat, Somboon'
'Zenno, Hikaru'
'Hayami, Shinya'
'Azam, Mohammad'
'Al-Resayes, Saud I'
'Chainok, Kittipong'

_publ_section_title
;
 Four series of lanthanide coordination polymers based on the
 tetrabromobenzene-1,4-dicarboxylate ligand: structural diversity and
 multifunctional properties
;
_journal_name_full 'Dalton Transactions'
_journal_paper_doi 10.1039/D2DT00007E
_journal_year 2022
_chemical_formula_moiety 'C32 H32 Br12 O24 Tb2, 2(C2 H6 O2), 2(H2 O)'
_chemical_formula_sum 'C36 H48 Br12 O30 Tb2'
_chemical_formula_weight 2237.50
_space_group_crystal_system monoclinic
_space_group_IT_number 14
_space_group_name_Hall '-P 2ybc'
_space_group_name_H-M_alt 'P 1 21/c 1'
_atom_sites_solution_hydrogens mixed
_atom_sites_solution_primary dual
_audit_creation_date 2022-02-22
_audit_creation_method
;
Olex2 1.3
(compiled 2020.11.12 svn.r5f609507 for OlexSys, GUI svn.r6408)
;
_audit_update_record
;
2022-02-22 deposited with the CCDC.	2022-04-13 downloaded from the CCDC.
;
_cell_angle_alpha 90
_cell_angle_beta 95.9410(10)
_cell_angle_gamma 90
_cell_formula_units_Z 2
_cell_length_a 8.62280(10)
_cell_length_b 22.3036(4)
_cell_length_c 16.5045(3)
_cell_measurement_reflns_used 9942
_cell_measurement_temperature 296
_cell_measurement_theta_max 28.297
_cell_measurement_theta_min 2.644
_cell_volume 3157.09(9)
_computing_cell_refinement 'SAINT V8.40A (Bruker, 2016)'
_computing_data_collection 'APEX3 (Bruker, 2016)'
_computing_data_reduction 'SAINT V8.40A (Bruker, 2016)'
_computing_molecular_graphics 'Olex2 1.3 (Dolomanov et al., 2009)'
_computing_publication_material 'Olex2 1.3 (Dolomanov et al., 2009)'
_computing_structure_refinement 'SHELXL (Sheldrick, 2015)'
_computing_structure_solution 'SHELXT (Sheldrick, 2015)'
_diffrn_ambient_temperature 296
_diffrn_detector 'Bruker PHOTON 200 area detector'
_diffrn_detector_area_resol_mean 7.39
_diffrn_detector_type 'PHOTON II area detector'
_diffrn_measured_fraction_theta_full 0.997
_diffrn_measured_fraction_theta_max 0.996
_diffrn_measurement_device 'four-circle KAPPA diffractometer'
_diffrn_measurement_device_type 'BRUKER D8 QUEST CMOS PHOTON II'
_diffrn_measurement_method '\f and \w scans'
_diffrn_radiation_collimation '0.5 mm'
_diffrn_radiation_monochromator graphite
_diffrn_radiation_probe x-ray
_diffrn_radiation_type MoK\a
_diffrn_radiation_wavelength 0.71073
_diffrn_radiation_xray_symbol K-L~3~
_diffrn_reflns_av_R_equivalents 0.0424
_diffrn_reflns_av_unetI/netI 0.0230
_diffrn_reflns_Laue_measured_fraction_full 0.997
_diffrn_reflns_Laue_measured_fraction_max 0.996
_diffrn_reflns_limit_h_max 11
_diffrn_reflns_limit_h_min -11
_diffrn_reflns_limit_k_max 29
_diffrn_reflns_limit_k_min -29
_diffrn_reflns_limit_l_max 20
_diffrn_reflns_limit_l_min -22
_diffrn_reflns_number 63712
_diffrn_reflns_point_group_measured_fraction_full 0.997
_diffrn_reflns_point_group_measured_fraction_max 0.996
_diffrn_reflns_theta_full 25.242
_diffrn_reflns_theta_max 28.328
_diffrn_reflns_theta_min 2.644
_diffrn_source 'sealed x-ray tube'
_diffrn_source_current 30.0
_diffrn_source_power 1.5
_diffrn_source_target Mo
_diffrn_source_type Mo
_diffrn_source_voltage 50.0
_diffrn_standards_number 0
_exptl_absorpt_coefficient_mu 9.896
_exptl_absorpt_correction_T_max 0.7457
_exptl_absorpt_correction_T_min 0.5728
_exptl_absorpt_correction_type multi-scan
_exptl_absorpt_process_details
;
SADABS-2016/2 (Bruker,2016/2) was used for absorption correction.
wR2(int) was 0.1127 before and 0.0527 after correction.
The Ratio of minimum to maximum transmission is 0.7681.
The \l/2 correction factor is Not present.
;
_exptl_crystal_colour colourless
_exptl_crystal_colour_primary colourless
_exptl_crystal_density_diffrn 2.354
_exptl_crystal_description block
_exptl_crystal_F_000 2108
_exptl_crystal_size_max 0.24
_exptl_crystal_size_mid 0.2
_exptl_crystal_size_min 0.14
_refine_diff_density_max 1.433
_refine_diff_density_min -1.130
_refine_diff_density_rms 0.096
_refine_ls_extinction_method none
_refine_ls_goodness_of_fit_ref 1.022
_refine_ls_hydrogen_treatment mixed
_refine_ls_matrix_type full
_refine_ls_number_parameters 431
_refine_ls_number_reflns 7834
_refine_ls_number_restraints 201
_refine_ls_restrained_S_all 1.028
_refine_ls_R_factor_all 0.0291
_refine_ls_R_factor_gt 0.0235
_refine_ls_shift/su_max 0.002
_refine_ls_shift/su_mean 0.000
_refine_ls_structure_factor_coef Fsqd
_refine_ls_weighting_details 'w=1/[\s^2^(Fo^2^)+(0.0170P)^2^+5.9439P] where P=(Fo^2^+2Fc^2^)/3'
_refine_ls_weighting_scheme calc
_refine_ls_wR_factor_gt 0.0505
_refine_ls_wR_factor_ref 0.0524
_reflns_Friedel_coverage 0.000
_reflns_number_gt 6927
_reflns_number_total 7834
_reflns_threshold_expression 'I > 2\s(I)'
_cod_data_source_file d2dt00007e2.cif
_cod_data_source_block 3tb_r
_cod_database_code 7710025
_shelx_shelxl_version_number 2018/3
_shelx_space_group_comment
;
The symmetry employed for this shelxl refinement is uniquely defined
by the following loop, which should always be used as a source of
symmetry information in preference to the above space-group names.
They are only intended as comments.
;
_shelx_estimated_absorpt_t_max 0.338
_shelx_estimated_absorpt_t_min 0.200
_olex2_refinement_description
;
1. Fixed Uiso
 At 1.2 times of:
  All C(H,H) groups, All C(H,H,H,H) groups
 At 1.5 times of:
  All O(H) groups, All O(H,H) groups
2. Restrained distances
 O12-H12B = O12-H12A = O15-H15E = O15-H15F
 0.84 with sigma of 0.01
 O7-C13A \\sim O7-C13B \\sim O8-C14A \\sim O8-C14A
 with sigma of 0.02
 C14A-C13B \\sim C14A-C13A
 with sigma of 0.02
 O7-C14A \\sim O8-C13A
 with sigma of 0.02
 O7-C14B \\sim O8-C13B
 with sigma of 0.02
 C18B-C17 \\sim C18A-C17
 with sigma of 0.02
 O14A-C18A \\sim O14B-C18B
 with sigma of 0.02
 O14A-C17 \\sim O14B-C17
 with sigma of 0.02
 O13-C18A \\sim O13-C18B
 with sigma of 0.02
 C15-C16 \\sim C15A-C16A
 with sigma of 0.02
 O10-C16 \\sim O10-C16A
 with sigma of 0.02
 O9-C15 \\sim O9-C15A
 with sigma of 0.02
 O9-C16 \\sim O9-C16A
 with sigma of 0.04
 O10-C15 \\sim O10-C15A
 with sigma of 0.04
3. Uiso/Uaniso restraints and constraints
Uanis(O7) \\sim Ueq, Uanis(C13A) \\sim Ueq, Uanis(C14A) \\sim Ueq, Uanis(O8)
\\sim Ueq, Uanis(O7) \\sim Ueq, Uanis(C13B) \\sim Ueq, Uanis(C14B) \\sim Ueq,
Uanis(O8) \\sim Ueq, Uanis(O14B) \\sim Ueq, Uanis(C18B) \\sim Ueq, Uanis(C17)
\\sim Ueq, Uanis(O13) \\sim Ueq, Uanis(O14A) \\sim Ueq, Uanis(C18A) \\sim Ueq,
Uanis(C17) \\sim Ueq, Uanis(O13) \\sim Ueq, Uanis(C16) \\sim Ueq, Uanis(C15)
\\sim Ueq, Uanis(C16A) \\sim Ueq, Uanis(C15A) \\sim Ueq: with sigma of 0.01 and
sigma for terminal atoms of 0.02
4. Rigid body (RIGU) restrains
 O7, C13A, C14A, O8, O7, C13B, C14B, O8, O14B, C18B, C17, O13, O14A, C18A, C17,
  O13, O10, C16, C15, O9, O10, C16A, C15A, O9
 with sigma for 1-2 distances of 0.004 and sigma for 1-3 distances of 0.004
5. Others
 Sof(H7B)=Sof(H8B)=Sof(C13B)=Sof(H13A)=Sof(H13B)=Sof(C14B)=Sof(H14C)=Sof(H14D)=
 1-FVAR(1)
 Sof(H7A)=Sof(H8A)=Sof(C14A)=Sof(H14A)=Sof(H14B)=Sof(C13A)=Sof(H13C)=Sof(H13D)=
 FVAR(1)
 Sof(O14B)=Sof(H14E)=Sof(H17C)=Sof(H17D)=Sof(C18B)=Sof(H18C)=Sof(H18D)=1-FVAR(2)
 Sof(H17A)=Sof(H17B)=Sof(C18A)=Sof(H18A)=Sof(H18B)=Sof(O14A)=Sof(H14F)=FVAR(2)
 Sof(H9B)=Sof(H10A)=Sof(C16A)=Sof(H16C)=Sof(H16D)=Sof(C15A)=Sof(H15C)=
 Sof(H15D)=1-FVAR(3)
 Sof(H9A)=Sof(H10)=Sof(C15)=Sof(H15A)=Sof(H15B)=Sof(C16)=Sof(H16A)=Sof(H16B)=
 FVAR(3)
6.a Rotating group:
 O11(H11A,H11B), O12(H12A,H12B)
6.b Secondary CH2 refined with riding coordinates:
 C13B(H13A,H13B), C14A(H14A,H14B), C15(H15A,H15B), C16(H16A,H16B), C17(H17A,
 H17B), C17(H17C,H17D), C18A(H18A,H18B), C13A(H13C,H13D), C14B(H14C,H14D),
 C18B(H18C,H18D), C16A(H16C,H16D), C15A(H15C,H15D)
6.c Tetrahedral OH refined with riding coordinates:
 O7(H7B), O7(H7A), O8(H8A), O8(H8B), O9(H9A), O9(H9B), O10(H10), O10(H10A)
6.d Idealised tetrahedral OH refined as rotating group:
 O13(H13), O14B(H14E), O14A(H14F)
;
_olex2_submission_special_instructions 'No special instructions were received'

loop_
_space_group_symop_operation_xyz
'x, y, z'
'-x, y+1/2, -z+1/2'
'-x, -y, -z'
'x, -y-1/2, z-1/2'

loop_
_atom_site_label
_atom_site_type_symbol
_atom_site_fract_x
_atom_site_fract_y
_atom_site_fract_z
_atom_site_U_iso_or_equiv
_atom_site_adp_type
_atom_site_occupancy
_atom_site_site_symmetry_order
_atom_site_calc_flag
_atom_site_refinement_flags_posn
_atom_site_refinement_flags_adp
_atom_site_refinement_flags_occupancy
_atom_site_disorder_assembly
_atom_site_disorder_group
Tb1 Tb 0.89425(2) 0.64164(2) 0.19836(2) 0.02000(4) Uani 1 1 d . . . . .
Br1 Br 0.54842(5) 0.70473(2) 0.38840(2) 0.04872(10) Uani 1 1 d . . . . .
Br2 Br 0.42112(5) 0.82916(2) 0.47618(2) 0.04306(9) Uani 1 1 d . . . . .
Br3 Br 0.34947(6) 0.94195(2) 0.16947(2) 0.05951(13) Uani 1 1 d . . . . .
Br4 Br 0.44885(6) 0.81459(2) 0.08240(2) 0.05438(11) Uani 1 1 d . . . . .
Br5 Br 0.64982(4) 0.55746(2) 0.48008(2) 0.03753(8) Uani 1 1 d . . . . .
Br6 Br 0.73148(4) 0.43675(2) 0.59694(3) 0.04997(10) Uani 1 1 d . . . . .
O1 O 0.6899(2) 0.70958(9) 0.20335(14) 0.0300(5) Uani 1 1 d . . . . .
O2 O 0.4471(2) 0.67473(10) 0.17865(16) 0.0371(5) Uani 1 1 d . . . . .
O3 O 0.1775(3) 0.93330(10) 0.34779(17) 0.0433(6) Uani 1 1 d . . . . .
O4 O 0.4157(3) 0.96995(10) 0.38102(15) 0.0383(5) Uani 1 1 d . . . . .
O5 O 0.8973(3) 0.59832(10) 0.32496(13) 0.0334(5) Uani 1 1 d . . . . .
O6 O 0.9478(4) 0.65514(10) 0.43559(15) 0.0479(7) Uani 1 1 d . . . . .
O7 O 0.9601(2) 0.53949(9) 0.16543(16) 0.0376(5) Uani 1 1 d D U . . .
H7B H 0.907619 0.508831 0.165401 0.056 Uiso 0.427(13) 1 calc R U P A 2
H7A H 0.901600 0.510474 0.159719 0.056 Uiso 0.573(13) 1 calc R U P A 1
O8 O 1.1664(3) 0.62225(10) 0.18794(18) 0.0455(6) Uani 1 1 d D U . . .
H8A H 1.238137 0.646561 0.192034 0.068 Uiso 0.573(13) 1 calc R U P A 1
H8B H 1.235243 0.647601 0.187715 0.068 Uiso 0.427(13) 1 calc R U P A 2
O9 O 0.8424(4) 0.63393(12) 0.05392(15) 0.0516(7) Uani 1 1 d D . . . .
H9A H 0.796935 0.607072 0.027107 0.077 Uiso 0.823(13) 1 calc R U P B 1
H9B H 0.798562 0.605170 0.030593 0.077 Uiso 0.177(13) 1 calc R U P B 2
O10 O 0.9896(3) 0.72440(11) 0.12256(16) 0.0467(6) Uani 1 1 d D . . . .
H10 H 0.961660 0.759216 0.127664 0.070 Uiso 0.823(13) 1 calc R U P B 1
H10A H 0.979850 0.757290 0.143639 0.070 Uiso 0.177(13) 1 calc R U P B 2
O11 O 1.0165(3) 0.71212(10) 0.29425(15) 0.0417(6) Uani 1 1 d . . . . .
H11A H 0.993972 0.704003 0.343490 0.063 Uiso 1 1 d R U . . .
H11B H 0.977213 0.747973 0.285220 0.063 Uiso 1 1 d R U . . .
O12 O 0.6585(2) 0.58498(9) 0.18012(15) 0.0345(5) Uani 1 1 d D . . . .
H12A H 0.660157 0.560037 0.139612 0.052 Uiso 1 1 d DR U . . .
H12B H 0.579737 0.608467 0.164821 0.052 Uiso 1 1 d DR U . . .
O13 O 1.0028(3) 0.83349(11) 0.28957(18) 0.0531(7) Uani 1 1 d D U . . .
H13 H 1.055905 0.861491 0.309012 0.080 Uiso 1 1 calc R U . . .
O14B O 0.893(4) 0.8352(11) 0.1088(8) 0.056(6) Uani 0.28(5) 1 d D U P C 2
H14E H 0.909642 0.848532 0.064282 0.085 Uiso 0.28(5) 1 calc R U P C 2
O15 O 0.6947(4) 0.53896(15) -0.01607(19) 0.0523(7) Uani 1 1 d D . . . .
C1 C 0.5447(3) 0.71298(12) 0.20453(18) 0.0251(6) Uani 1 1 d . . . . .
C2 C 0.4863(3) 0.76980(12) 0.24265(17) 0.0225(5) Uani 1 1 d . . . . .
C3 C 0.4809(3) 0.77280(12) 0.32659(18) 0.0253(6) Uani 1 1 d . . . . .
C4 C 0.4310(3) 0.82454(12) 0.36241(17) 0.0249(6) Uani 1 1 d . . . . .
C5 C 0.3880(3) 0.87486(12) 0.31545(17) 0.0244(6) Uani 1 1 d . . . . .
C6 C 0.3966(4) 0.87216(12) 0.23189(18) 0.0280(6) Uani 1 1 d . . . . .
C7 C 0.4430(4) 0.81967(13) 0.19562(17) 0.0267(6) Uani 1 1 d . . . . .
C8 C 0.3222(4) 0.93059(13) 0.35198(18) 0.0287(6) Uani 1 1 d . . . . .
C9 C 0.9335(3) 0.60658(13) 0.39967(19) 0.0286(6) Uani 1 1 d . . . . .
C10 C 0.9659(3) 0.55060(12) 0.45122(17) 0.0239(5) Uani 1 1 d . . . . .
C11 C 0.8514(3) 0.52430(13) 0.49251(17) 0.0252(6) Uani 1 1 d . . . . .
C12 C 0.8850(3) 0.47405(13) 0.54088(17) 0.0258(6) Uani 1 1 d . . . . .
C13B C 1.0902(10) 0.5294(4) 0.1210(8) 0.042(3) Uani 0.427(13) 1 d D U P A 2
H13A H 1.072916 0.546442 0.066776 0.050 Uiso 0.427(13) 1 calc R U P A 2
H13B H 1.111752 0.486912 0.116703 0.050 Uiso 0.427(13) 1 calc R U P A 2
C14A C 1.2150(12) 0.5686(5) 0.1484(8) 0.041(3) Uani 0.573(13) 1 d D U P A 1
H14A H 1.325342 0.561196 0.162410 0.049 Uiso 0.573(13) 1 calc R U P A 1
H14B H 1.194334 0.571879 0.089703 0.049 Uiso 0.573(13) 1 calc R U P A 1
C15 C 0.8732(9) 0.6829(3) 0.0008(4) 0.0618(19) Uani 0.823(13) 1 d D U P B 1
H15A H 0.785498 0.710313 -0.005290 0.074 Uiso 0.823(13) 1 calc R U P B 1
H15B H 0.891612 0.667986 -0.052540 0.074 Uiso 0.823(13) 1 calc R U P B 1
C16 C 1.0154(8) 0.7138(3) 0.0403(3) 0.0535(16) Uani 0.823(13) 1 d D U P B 1
H16A H 1.106735 0.688743 0.037729 0.064 Uiso 0.823(13) 1 calc R U P B 1
H16B H 1.031864 0.751378 0.012924 0.064 Uiso 0.823(13) 1 calc R U P B 1
C17 C 0.8669(5) 0.85605(19) 0.2448(3) 0.0564(10) Uani 1 1 d D U . . .
H17A H 0.819204 0.885360 0.277877 0.068 Uiso 0.72(5) 1 calc R U P C 1
H17B H 0.793294 0.823449 0.233728 0.068 Uiso 0.72(5) 1 calc R U P C 1
H17C H 0.820527 0.885681 0.277935 0.068 Uiso 0.28(5) 1 calc R U P C 2
H17D H 0.792789 0.823463 0.235142 0.068 Uiso 0.28(5) 1 calc R U P C 2
C18A C 0.8962(19) 0.8843(5) 0.1667(5) 0.073(3) Uani 0.72(5) 1 d D U P C 1
H18A H 0.798466 0.897660 0.137979 0.088 Uiso 0.72(5) 1 calc R U P C 1
H18B H 0.963128 0.919050 0.177120 0.088 Uiso 0.72(5) 1 calc R U P C 1
C13A C 1.1179(7) 0.5192(3) 0.1808(7) 0.050(2) Uani 0.573(13) 1 d D U P A 1
H13C H 1.132404 0.481746 0.152721 0.060 Uiso 0.573(13) 1 calc R U P A 1
H13D H 1.146123 0.513331 0.238709 0.060 Uiso 0.573(13) 1 calc R U P A 1
C14B C 1.2311(15) 0.5635(7) 0.1752(9) 0.036(3) Uani 0.427(13) 1 d D U P A 2
H14C H 1.258241 0.543040 0.226616 0.043 Uiso 0.427(13) 1 calc R U P A 2
H14D H 1.323022 0.566265 0.146157 0.043 Uiso 0.427(13) 1 calc R U P A 2
C18B C 0.890(4) 0.8836(12) 0.1661(9) 0.065(7) Uani 0.28(5) 1 d D U P C 2
H18C H 0.806023 0.911113 0.149368 0.078 Uiso 0.28(5) 1 calc R U P C 2
H18D H 0.987996 0.905441 0.170030 0.078 Uiso 0.28(5) 1 calc R U P C 2
O14A O 0.969(3) 0.8418(4) 0.1180(6) 0.086(4) Uani 0.72(5) 1 d D U P C 1
H14F H 0.974404 0.855771 0.072328 0.129 Uiso 0.72(5) 1 calc R U P C 1
H15E H 0.678(7) 0.516(2) 0.022(2) 0.087(19) Uiso 1 1 d D . . . .
H15F H 0.623(6) 0.541(3) -0.054(3) 0.14(3) Uiso 1 1 d D . . . .
C16A C 0.926(4) 0.7269(9) 0.0355(10) 0.060(5) Uani 0.177(13) 1 d D U P B 2
H16C H 0.988784 0.753792 0.006251 0.072 Uiso 0.177(13) 1 calc R U P B 2
H16D H 0.820298 0.742310 0.031117 0.072 Uiso 0.177(13) 1 calc R U P B 2
C15A C 0.927(3) 0.6658(10) -0.0013(14) 0.052(6) Uani 0.177(13) 1 d D U P B 2
H15C H 0.873790 0.665230 -0.056100 0.062 Uiso 0.177(13) 1 calc R U P B 2
H15D H 1.031677 0.650385 -0.001927 0.062 Uiso 0.177(13) 1 calc R U P B 2

loop_
_atom_site_aniso_label
_atom_site_aniso_U_11
_atom_site_aniso_U_22
_atom_site_aniso_U_33
_atom_site_aniso_U_23
_atom_site_aniso_U_13
_atom_site_aniso_U_12
Tb1 0.02073(6) 0.01591(6) 0.02371(7) 0.00065(5) 0.00397(4) -0.00142(5)
Br1 0.0855(3) 0.02675(16) 0.03512(18) 0.01013(13) 0.01219(18) 0.02400(17)
Br2 0.0724(2) 0.03355(17) 0.02506(16) 0.00183(13) 0.01402(15) 0.01380(16)
Br3 0.1132(4) 0.02753(17) 0.0371(2) 0.01225(15) 0.0044(2) 0.0204(2)
Br4 0.1051(3) 0.03631(19) 0.02352(16) -0.00035(14) 0.01531(19) 0.0048(2)
Br5 0.02821(15) 0.03799(17) 0.04604(19) 0.00649(14) 0.00218(13) 0.00852(13)
Br6 0.03091(17) 0.0645(3) 0.0548(2) 0.03014(19) 0.00580(15) -0.00464(16)
O1 0.0244(10) 0.0223(10) 0.0450(13) -0.0058(9) 0.0107(9) 0.0000(8)
O2 0.0259(10) 0.0257(11) 0.0604(16) -0.0145(10) 0.0082(10) -0.0039(8)
O3 0.0363(13) 0.0270(12) 0.0667(17) -0.0116(11) 0.0053(12) 0.0094(10)
O4 0.0446(13) 0.0214(10) 0.0467(14) -0.0088(10) -0.0059(11) 0.0033(9)
O5 0.0443(13) 0.0293(11) 0.0249(11) 0.0066(9) -0.0039(9) -0.0035(9)
O6 0.084(2) 0.0218(11) 0.0357(13) 0.0003(10) -0.0040(13) 0.0005(12)
O7 0.0298(11) 0.0203(10) 0.0650(16) -0.0080(10) 0.0161(11) -0.0050(8)
O8 0.0247(11) 0.0243(11) 0.089(2) -0.0087(12) 0.0134(12) -0.0045(9)
O9 0.0786(19) 0.0496(16) 0.0262(12) 0.0012(11) 0.0033(12) -0.0197(14)
O10 0.0646(17) 0.0274(12) 0.0518(15) 0.0098(11) 0.0237(13) -0.0037(11)
O11 0.0610(16) 0.0233(11) 0.0383(13) 0.0010(10) -0.0069(11) -0.0089(11)
O12 0.0265(10) 0.0213(10) 0.0550(15) -0.0061(10) 0.0015(10) -0.0009(8)
O13 0.0659(18) 0.0290(13) 0.0602(18) 0.0032(12) -0.0132(14) -0.0089(12)
O14B 0.083(13) 0.033(7) 0.048(6) 0.008(5) -0.015(6) 0.002(7)
O15 0.0561(17) 0.0562(18) 0.0432(16) -0.0021(14) -0.0019(14) -0.0090(14)
C1 0.0264(13) 0.0187(13) 0.0312(15) -0.0027(11) 0.0078(11) 0.0000(10)
C2 0.0231(12) 0.0170(12) 0.0284(14) -0.0016(10) 0.0077(11) -0.0001(10)
C3 0.0317(14) 0.0172(12) 0.0278(14) 0.0044(11) 0.0073(11) 0.0054(11)
C4 0.0336(15) 0.0209(13) 0.0210(13) 0.0005(10) 0.0064(11) 0.0048(11)
C5 0.0298(14) 0.0167(12) 0.0265(14) -0.0017(10) 0.0017(11) 0.0040(10)
C6 0.0404(16) 0.0162(13) 0.0271(15) 0.0035(11) 0.0017(12) 0.0045(11)
C7 0.0375(15) 0.0217(13) 0.0215(14) -0.0009(11) 0.0063(11) 0.0016(11)
C8 0.0405(16) 0.0180(13) 0.0271(15) -0.0013(11) 0.0009(12) 0.0086(12)
C9 0.0316(15) 0.0229(14) 0.0303(16) 0.0049(12) -0.0016(12) 0.0000(11)
C10 0.0312(14) 0.0196(13) 0.0202(13) 0.0015(10) -0.0015(11) -0.0014(11)
C11 0.0265(13) 0.0235(13) 0.0249(14) -0.0008(11) -0.0012(11) 0.0021(11)
C12 0.0280(14) 0.0261(14) 0.0232(14) 0.0027(11) 0.0014(11) -0.0022(11)
C13B 0.033(4) 0.031(4) 0.065(6) -0.018(4) 0.019(4) -0.004(3)
C14A 0.030(4) 0.028(3) 0.066(6) -0.007(4) 0.008(4) 0.002(3)
C15 0.075(4) 0.073(4) 0.038(3) 0.020(3) 0.009(3) -0.004(3)
C16 0.067(4) 0.047(3) 0.053(3) 0.009(2) 0.037(2) -0.002(2)
C17 0.055(2) 0.044(2) 0.069(3) 0.0002(19) -0.0057(19) -0.0045(18)
C18A 0.110(7) 0.037(4) 0.067(4) 0.011(3) -0.018(4) 0.000(4)
C13A 0.035(3) 0.028(3) 0.087(6) -0.006(3) 0.004(3) -0.001(2)
C14B 0.023(4) 0.030(4) 0.054(7) -0.002(5) 0.007(4) 0.003(3)
C18B 0.083(12) 0.048(10) 0.062(7) 0.000(6) -0.008(7) 0.006(8)
O14A 0.170(12) 0.037(3) 0.048(3) 0.007(2) -0.002(5) -0.009(5)
C16A 0.075(11) 0.052(7) 0.054(7) 0.017(7) 0.018(7) -0.007(8)
C15A 0.054(10) 0.061(8) 0.040(8) 0.008(6) 0.005(7) -0.004(7)

loop_
_atom_type_symbol
_atom_type_description
_atom_type_scat_dispersion_real
_atom_type_scat_dispersion_imag
_atom_type_scat_source
C C 0.0033 0.0016 'International Tables Vol C Tables 4.2.6.8 and 6.1.1.4'
H H 0.0000 0.0000 'International Tables Vol C Tables 4.2.6.8 and 6.1.1.4'
Br Br -0.2901 2.4595 'International Tables Vol C Tables 4.2.6.8 and 6.1.1.4'
O O 0.0106 0.0060 'International Tables Vol C Tables 4.2.6.8 and 6.1.1.4'
Tb Tb -0.1723 4.1537 'International Tables Vol C Tables 4.2.6.8 and 6.1.1.4'

loop_
_geom_angle_atom_site_label_1
_geom_angle_atom_site_label_2
_geom_angle_atom_site_label_3
_geom_angle
_geom_angle_site_symmetry_1
_geom_angle_site_symmetry_3
_geom_angle_publ_flag
O1 Tb1 O7 144.52(7) . . ?
O1 Tb1 O8 149.78(7) . . ?
O1 Tb1 O9 91.03(9) . . ?
O1 Tb1 O10 79.69(8) . . ?
O1 Tb1 O11 80.37(8) . . ?
O1 Tb1 O12 73.24(7) . . ?
O5 Tb1 O1 100.29(8) . . ?
O5 Tb1 O7 80.09(8) . . ?
O5 Tb1 O8 94.00(9) . . ?
O5 Tb1 O9 149.42(8) . . ?
O5 Tb1 O10 144.82(9) . . ?
O5 Tb1 O11 73.30(8) . . ?
O5 Tb1 O12 79.73(8) . . ?
O8 Tb1 O7 64.07(7) . . ?
O8 Tb1 O10 73.42(9) . . ?
O9 Tb1 O7 74.46(9) . . ?
O9 Tb1 O8 89.94(10) . . ?
O9 Tb1 O10 64.98(9) . . ?
O9 Tb1 O11 137.00(9) . . ?
O9 Tb1 O12 76.50(9) . . ?
O10 Tb1 O7 120.06(8) . . ?
O11 Tb1 O7 131.89(9) . . ?
O11 Tb1 O8 78.46(9) . . ?
O11 Tb1 O10 72.03(9) . . ?
O12 Tb1 O7 71.95(7) . . ?
O12 Tb1 O8 135.98(7) . . ?
O12 Tb1 O10 131.99(9) . . ?
O12 Tb1 O11 137.87(9) . . ?
C1 O1 Tb1 142.89(18) . . ?
C9 O5 Tb1 144.1(2) . . ?
Tb1 O7 H7B 129.9 . . ?
Tb1 O7 H7A 127.7 . . ?
C13B O7 Tb1 118.7(4) . . ?
C13B O7 H7B 109.5 . . ?
C13A O7 Tb1 119.9(3) . . ?
C13A O7 H7A 109.5 . . ?
Tb1 O8 H8A 127.4 . . ?
Tb1 O8 H8B 126.0 . . ?
C14A O8 Tb1 120.7(4) . . ?
C14A O8 H8A 109.5 . . ?
C14B O8 Tb1 124.4(5) . . ?
C14B O8 H8B 109.5 . . ?
Tb1 O9 H9A 128.4 . . ?
Tb1 O9 H9B 123.7 . . ?
C15 O9 Tb1 121.7(3) . . ?
C15 O9 H9A 109.5 . . ?
C15A O9 Tb1 123.5(11) . . ?
C15A O9 H9B 109.5 . . ?
Tb1 O10 H10 123.4 . . ?
Tb1 O10 H10A 114.1 . . ?
C16 O10 Tb1 117.6(2) . . ?
C16 O10 H10 109.5 . . ?
C16A O10 Tb1 114.7(10) . . ?
C16A O10 H10A 109.5 . . ?
Tb1 O11 H11A 110.7 . . ?
Tb1 O11 H11B 110.5 . . ?
H11A O11 H11B 103.2 . . ?
Tb1 O12 H12A 110.7 . . ?
Tb1 O12 H12B 110.2 . . ?
H12A O12 H12B 103.6 . . ?
C17 O13 H13 109.5 . . ?
C18B O14B H14E 109.5 . . ?
H15E O15 H15F 116(6) . . ?
O1 C1 C2 115.4(2) . . ?
O2 C1 O1 126.4(3) . . ?
O2 C1 C2 118.1(2) . . ?
C3 C2 C1 119.8(2) . . ?
C7 C2 C1 121.2(3) . . ?
C7 C2 C3 118.9(2) . . ?
C2 C3 Br1 117.3(2) . . ?
C4 C3 Br1 122.1(2) . . ?
C4 C3 C2 120.6(3) . . ?
C3 C4 Br2 121.1(2) . . ?
C3 C4 C5 120.7(3) . . ?
C5 C4 Br2 118.2(2) . . ?
C4 C5 C8 121.9(3) . . ?
C6 C5 C4 118.6(3) . . ?
C6 C5 C8 119.4(2) . . ?
C5 C6 Br3 118.4(2) . . ?
C5 C6 C7 120.7(3) . . ?
C7 C6 Br3 120.9(2) . . ?
C2 C7 Br4 118.4(2) . . ?
C2 C7 C6 120.5(3) . . ?
C6 C7 Br4 121.1(2) . . ?
O3 C8 O4 126.1(3) . . ?
O3 C8 C5 115.6(3) . . ?
O4 C8 C5 118.3(3) . . ?
O5 C9 C10 116.2(3) . . ?
O6 C9 O5 127.1(3) . . ?
O6 C9 C10 116.6(3) . . ?
C11 C10 C9 121.6(3) . . ?
C11 C10 C12 119.0(3) . 3_766 ?
C12 C10 C9 119.4(3) 3_766 . ?
C10 C11 Br5 118.5(2) . . ?
C10 C11 C12 120.5(3) . . ?
C12 C11 Br5 121.0(2) . . ?
C10 C12 Br6 117.9(2) 3_766 . ?
C11 C12 Br6 121.5(2) . . ?
C11 C12 C10 120.5(3) . 3_766 ?
O7 C13B H13A 111.1 . . ?
O7 C13B H13B 111.1 . . ?
O7 C13B C14B 103.2(8) . . ?
H13A C13B H13B 109.1 . . ?
C14B C13B H13A 111.1 . . ?
C14B C13B H13B 111.1 . . ?
O8 C14A H14A 110.9 . . ?
O8 C14A H14B 110.9 . . ?
O8 C14A C13A 104.3(8) . . ?
H14A C14A H14B 108.9 . . ?
C13A C14A H14A 110.9 . . ?
C13A C14A H14B 110.9 . . ?
O9 C15 H15A 110.5 . . ?
O9 C15 H15B 110.5 . . ?
O9 C15 C16 106.2(4) . . ?
H15A C15 H15B 108.7 . . ?
C16 C15 H15A 110.5 . . ?
C16 C15 H15B 110.5 . . ?
O10 C16 C15 106.9(5) . . ?
O10 C16 H16A 110.3 . . ?
O10 C16 H16B 110.3 . . ?
C15 C16 H16A 110.3 . . ?
C15 C16 H16B 110.3 . . ?
H16A C16 H16B 108.6 . . ?
O13 C17 H17A 108.8 . . ?
O13 C17 H17B 108.8 . . ?
O13 C17 H17C 108.4 . . ?
O13 C17 H17D 108.4 . . ?
O13 C17 C18A 113.6(7) . . ?
O13 C17 C18B 115.4(14) . . ?
H17A C17 H17B 107.7 . . ?
H17C C17 H17D 107.5 . . ?
C18A C17 H17A 108.8 . . ?
C18A C17 H17B 108.8 . . ?
C18B C17 H17C 108.4 . . ?
C18B C17 H17D 108.4 . . ?
C17 C18A H18A 109.8 . . ?
C17 C18A H18B 109.8 . . ?
H18A C18A H18B 108.2 . . ?
O14A C18A C17 109.4(6) . . ?
O14A C18A H18A 109.8 . . ?
O14A C18A H18B 109.8 . . ?
O7 C13A C14A 104.9(7) . . ?
O7 C13A H13C 110.8 . . ?
O7 C13A H13D 110.8 . . ?
C14A C13A H13C 110.8 . . ?
C14A C13A H13D 110.8 . . ?
H13C C13A H13D 108.8 . . ?
O8 C14B C13B 103.1(9) . . ?
O8 C14B H14C 111.2 . . ?
O8 C14B H14D 111.2 . . ?
C13B C14B H14C 111.2 . . ?
C13B C14B H14D 111.2 . . ?
H14C C14B H14D 109.1 . . ?
O14B C18B C17 106.3(15) . . ?
O14B C18B H18C 110.5 . . ?
O14B C18B H18D 110.5 . . ?
C17 C18B H18C 110.5 . . ?
C17 C18B H18D 110.5 . . ?
H18C C18B H18D 108.7 . . ?
C18A O14A H14F 109.5 . . ?
O10 C16A H16C 109.6 . . ?
O10 C16A H16D 109.6 . . ?
O10 C16A C15A 110.1(18) . . ?
H16C C16A H16D 108.2 . . ?
C15A C16A H16C 109.6 . . ?
C15A C16A H16D 109.6 . . ?
O9 C15A C16A 100.0(15) . . ?
O9 C15A H15C 111.8 . . ?
O9 C15A H15D 111.8 . . ?
C16A C15A H15C 111.8 . . ?
C16A C15A H15D 111.8 . . ?
H15C C15A H15D 109.5 . . ?

loop_
_geom_bond_atom_site_label_1
_geom_bond_atom_site_label_2
_geom_bond_distance
_geom_bond_site_symmetry_2
_geom_bond_publ_flag
Tb1 O1 2.332(2) . ?
Tb1 O5 2.300(2) . ?
Tb1 O7 2.423(2) . ?
Tb1 O8 2.410(2) . ?
Tb1 O9 2.386(2) . ?
Tb1 O10 2.421(2) . ?
Tb1 O11 2.396(2) . ?
Tb1 O12 2.386(2) . ?
Br1 C3 1.887(3) . ?
Br2 C4 1.891(3) . ?
Br3 C6 1.887(3) . ?
Br4 C7 1.878(3) . ?
Br5 C11 1.881(3) . ?
Br6 C12 1.885(3) . ?
O1 C1 1.256(3) . ?
O2 C1 1.243(3) . ?
O3 C8 1.244(4) . ?
O4 C8 1.253(4) . ?
O5 C9 1.254(4) . ?
O6 C9 1.235(4) . ?
O7 H7B 0.8200 . ?
O7 H7A 0.8200 . ?
O7 C13B 1.420(7) . ?
O7 C13A 1.431(7) . ?
O8 H8A 0.8200 . ?
O8 H8B 0.8200 . ?
O8 C14A 1.445(11) . ?
O8 C14B 1.448(16) . ?
O9 H9A 0.8200 . ?
O9 H9B 0.8200 . ?
O9 C15 1.442(6) . ?
O9 C15A 1.414(17) . ?
O10 H10 0.8200 . ?
O10 H10A 0.8200 . ?
O10 C16 1.417(5) . ?
O10 C16A 1.484(17) . ?
O11 H11A 0.8738 . ?
O11 H11B 0.8751 . ?
O12 H12A 0.8710 . ?
O12 H12B 0.8742 . ?
O13 H13 0.8200 . ?
O13 C17 1.411(5) . ?
O14B H14E 0.8200 . ?
O14B C18B 1.437(17) . ?
O15 H15E 0.841(10) . ?
O15 H15F 0.839(10) . ?
C1 C2 1.524(4) . ?
C2 C3 1.393(4) . ?
C2 C7 1.385(4) . ?
C3 C4 1.385(4) . ?
C4 C5 1.392(4) . ?
C5 C6 1.390(4) . ?
C5 C8 1.517(4) . ?
C6 C7 1.392(4) . ?
C9 C10 1.520(4) . ?
C10 C11 1.386(4) . ?
C10 C12 1.392(4) 3_766 ?
C11 C12 1.389(4) . ?
C13B H13A 0.9700 . ?
C13B H13B 0.9700 . ?
C13B C14B 1.622(19) . ?
C14A H14A 0.9700 . ?
C14A H14B 0.9700 . ?
C14A C13A 1.514(15) . ?
C15 H15A 0.9700 . ?
C15 H15B 0.9700 . ?
C15 C16 1.496(8) . ?
C16 H16A 0.9700 . ?
C16 H16B 0.9700 . ?
C17 H17A 0.9700 . ?
C17 H17B 0.9700 . ?
C17 H17C 0.9700 . ?
C17 H17D 0.9700 . ?
C17 C18A 1.480(9) . ?
C17 C18B 1.469(16) . ?
C18A H18A 0.9700 . ?
C18A H18B 0.9700 . ?
C18A O14A 1.432(10) . ?
C13A H13C 0.9700 . ?
C13A H13D 0.9700 . ?
C14B H14C 0.9700 . ?
C14B H14D 0.9700 . ?
C18B H18C 0.9700 . ?
C18B H18D 0.9700 . ?
O14A H14F 0.8200 . ?
C16A H16C 0.9700 . ?
C16A H16D 0.9700 . ?
C16A C15A 1.492(18) . ?
C15A H15C 0.9700 . ?
C15A H15D 0.9700 . ?

loop_
_geom_hbond_atom_site_label_D
_geom_hbond_atom_site_label_H
_geom_hbond_atom_site_label_A
_geom_hbond_distance_DH
_geom_hbond_distance_HA
_geom_hbond_distance_DA
_geom_hbond_angle_DHA
_geom_hbond_site_symmetry_A
_geom_hbond_publ_flag
O11 H11A O6 0.87 1.94 2.774(4) 157.9 . yes
O11 H11B O13 0.88 1.92 2.710(3) 149.3 . yes
O12 H12A O4 0.87 2.13 2.806(3) 134.1 2_645 yes
O12 H12B O2 0.87 1.90 2.706(3) 153.2 . yes
O13 H13 O3 0.82 1.98 2.802(4) 175.1 1_655 yes
O14B H14E O6 0.82 2.18 2.954(16) 156.4 4_575 yes
O15 H15E O4 0.841(10) 2.125(18) 2.946(4) 165(5) 2_645 yes
O15 H15F O4 0.839(10) 2.00(3) 2.804(4) 161(7) 4_575 yes

loop_
_geom_torsion_atom_site_label_1
_geom_torsion_atom_site_label_2
_geom_torsion_atom_site_label_3
_geom_torsion_atom_site_label_4
_geom_torsion
_geom_torsion_site_symmetry_1
_geom_torsion_site_symmetry_2
_geom_torsion_site_symmetry_3
_geom_torsion_site_symmetry_4
_geom_torsion_publ_flag
Tb1 O1 C1 O2 -23.7(6) . . . . ?
Tb1 O1 C1 C2 155.6(2) . . . . ?
Tb1 O5 C9 O6 23.1(6) . . . . ?
Tb1 O5 C9 C10 -155.7(2) . . . . ?
Tb1 O7 C13B C14B 54.6(11) . . . . ?
Tb1 O7 C13A C14A -46.0(10) . . . . ?
Tb1 O8 C14A C13A -44.1(10) . . . . ?
Tb1 O8 C14B C13B 31.6(12) . . . . ?
Tb1 O9 C15 C16 34.3(8) . . . . ?
Tb1 O9 C15A C16A -47(3) . . . . ?
Tb1 O10 C16 C15 48.0(7) . . . . ?
Tb1 O10 C16A C15A -44(3) . . . . ?
Br1 C3 C4 Br2 -2.1(4) . . . . ?
Br1 C3 C4 C5 177.3(2) . . . . ?
Br2 C4 C5 C6 179.3(2) . . . . ?
Br2 C4 C5 C8 -5.0(4) . . . . ?
Br3 C6 C7 Br4 -3.8(4) . . . . ?
Br3 C6 C7 C2 176.1(2) . . . . ?
Br5 C11 C12 Br6 -0.3(4) . . . . ?
Br5 C11 C12 C10 179.1(2) . . . 3_766 ?
O1 C1 C2 C3 -85.7(3) . . . . ?
O1 C1 C2 C7 92.1(3) . . . . ?
O2 C1 C2 C3 93.7(4) . . . . ?
O2 C1 C2 C7 -88.5(4) . . . . ?
O5 C9 C10 C11 -95.4(4) . . . . ?
O5 C9 C10 C12 86.3(4) . . . 3_766 ?
O6 C9 C10 C11 85.6(4) . . . . ?
O6 C9 C10 C12 -92.6(4) . . . 3_766 ?
O7 C13B C14B O8 -50.3(12) . . . . ?
O8 C14A C13A O7 53.3(11) . . . . ?
O9 C15 C16 O10 -49.8(8) . . . . ?
O10 C16A C15A O9 54(3) . . . . ?
O13 C17 C18A O14A 57.5(17) . . . . ?
O13 C17 C18B O14B 83(2) . . . . ?
C1 C2 C3 Br1 0.1(4) . . . . ?
C1 C2 C3 C4 178.7(3) . . . . ?
C1 C2 C7 Br4 2.9(4) . . . . ?
C1 C2 C7 C6 -177.1(3) . . . . ?
C2 C3 C4 Br2 179.4(2) . . . . ?
C2 C3 C4 C5 -1.1(5) . . . . ?
C3 C2 C7 Br4 -179.3(2) . . . . ?
C3 C2 C7 C6 0.7(4) . . . . ?
C3 C4 C5 C6 -0.2(4) . . . . ?
C3 C4 C5 C8 175.6(3) . . . . ?
C4 C5 C6 Br3 -176.5(2) . . . . ?
C4 C5 C6 C7 1.8(5) . . . . ?
C4 C5 C8 O3 -93.7(4) . . . . ?
C4 C5 C8 O4 88.3(4) . . . . ?
C5 C6 C7 Br4 178.0(2) . . . . ?
C5 C6 C7 C2 -2.0(5) . . . . ?
C6 C5 C8 O3 82.0(4) . . . . ?
C6 C5 C8 O4 -96.0(4) . . . . ?
C7 C2 C3 Br1 -177.7(2) . . . . ?
C7 C2 C3 C4 0.9(4) . . . . ?
C8 C5 C6 Br3 7.7(4) . . . . ?
C8 C5 C6 C7 -174.1(3) . . . . ?
C9 C10 C11 Br5 2.6(4) . . . . ?
C9 C10 C11 C12 -178.4(3) . . . . ?
C10 C11 C12 Br6 -179.4(2) . . . . ?
C10 C11 C12 C10 0.1(5) . . . 3_766 ?
C12 C10 C11 Br5 -179.2(2) 3_766 . . . ?
C12 C10 C11 C12 -0.1(5) 3_766 . . . ?
